data_4515276
loop_
_publ_author_name
'Zhang, Qiangsheng'
'Wang, Jun'
'Kirillov, Alexander M.'
'Dou, Wei'
'Xu, Cong'
'Xu, Cailing'
'Yang, Lizi'
'Fang, Ran'
'Liu, Weisheng'

_publ_section_title
;
 Multifunctional Ln-MOF Luminescent Probe for Efficient Sensing of
 Fe<sup>3+</sup>, Ce<sup>3+</sup>, and Acetone.
;
_journal_issue 28
_journal_name_full 'ACS applied materials &amp; interfaces'
_journal_page_first 23976
_journal_page_last 23986
_journal_paper_doi 10.1021/acsami.8b06103
_journal_volume 10
_journal_year 2018
_chemical_formula_moiety 'C17.5 H17.5 Er2 N2 O12'
_chemical_formula_sum 'C17.5 H17.5 Er2 N2 O12'
_chemical_formula_weight 782.35
_space_group_crystal_system monoclinic
_space_group_IT_number 15
_space_group_name_Hall '-C 2yc'
_space_group_name_H-M_alt 'C 1 2/c 1'
_atom_sites_solution_hydrogens mixed
_atom_sites_solution_primary direct
_audit_creation_date 2018-01-15
_audit_creation_method
;
Olex2 1.2
(compiled 2017.08.10 svn.r3458 for OlexSys, GUI svn.r5381)
;
_cell_angle_alpha 90
_cell_angle_beta 109.638(2)
_cell_angle_gamma 90
_cell_formula_units_Z 8
_cell_length_a 25.594(4)
_cell_length_b 10.3060(15)
_cell_length_c 21.680(3)
_cell_measurement_reflns_used 8291
_cell_measurement_temperature 296.15
_cell_measurement_theta_max 27.539
_cell_measurement_theta_min 2.486
_cell_volume 5385.9(14)
_computing_cell_refinement 'SAINT v8.34A (Bruker, 2013)'
_computing_data_reduction 'SAINT v8.34A (Bruker, 2013)'
_computing_molecular_graphics 'Olex2 (Dolomanov et al., 2009)'
_computing_publication_material 'Olex2 (Dolomanov et al., 2009)'
_computing_structure_refinement 'XL (Sheldrick, 2008)'
_computing_structure_solution 'XS (Sheldrick, 2008)'
_diffrn_ambient_temperature 296.15
_diffrn_measured_fraction_theta_full 0.991
_diffrn_measured_fraction_theta_max 0.991
_diffrn_measurement_device_type 'CCD area detector'
_diffrn_measurement_method 'phi and omega scans'
_diffrn_radiation_monochromator graphite
_diffrn_radiation_type MoK\a
_diffrn_radiation_wavelength 0.71073
_diffrn_reflns_av_R_equivalents 0.0389
_diffrn_reflns_av_unetI/netI 0.0381
_diffrn_reflns_Laue_measured_fraction_full 0.991
_diffrn_reflns_Laue_measured_fraction_max 0.991
_diffrn_reflns_limit_h_max 30
_diffrn_reflns_limit_h_min -31
_diffrn_reflns_limit_k_max 12
_diffrn_reflns_limit_k_min -12
_diffrn_reflns_limit_l_max 26
_diffrn_reflns_limit_l_min -26
_diffrn_reflns_number 19428
_diffrn_reflns_point_group_measured_fraction_full 0.991
_diffrn_reflns_point_group_measured_fraction_max 0.991
_diffrn_reflns_theta_full 25.242
_diffrn_reflns_theta_max 26.020
_diffrn_reflns_theta_min 3.017
_exptl_absorpt_coefficient_mu 6.245
_exptl_absorpt_correction_T_max 0.7456
_exptl_absorpt_correction_T_min 0.3662
_exptl_absorpt_correction_type multi-scan
_exptl_absorpt_process_details
'SADABS-2014/3 (Bruker,2014/3) was used for absorption correction. wR2(int) was 0.1054 before and 0.0479 after correction. The Ratio of minimum to maximum transmission is 0.4911. The \l/2 correction factor is 0.00150.'
_exptl_crystal_colour 'clear light colourless'
_exptl_crystal_colour_lustre clear
_exptl_crystal_colour_modifier light
_exptl_crystal_colour_primary colourless
_exptl_crystal_density_diffrn 1.930
_exptl_crystal_description block
_exptl_crystal_F_000 2948
_exptl_crystal_size_max 0.25
_exptl_crystal_size_mid 0.21
_exptl_crystal_size_min 0.2
_refine_diff_density_max 1.264
_refine_diff_density_min -0.852
_refine_diff_density_rms 0.168
_refine_ls_extinction_method none
_refine_ls_goodness_of_fit_ref 1.035
_refine_ls_hydrogen_treatment constr
_refine_ls_matrix_type full
_refine_ls_number_parameters 307
_refine_ls_number_reflns 5249
_refine_ls_number_restraints 46
_refine_ls_restrained_S_all 1.049
_refine_ls_R_factor_all 0.0377
_refine_ls_R_factor_gt 0.0287
_refine_ls_shift/su_max 0.001
_refine_ls_shift/su_mean 0.000
_refine_ls_structure_factor_coef Fsqd
_refine_ls_weighting_details 'w=1/[\s^2^(Fo^2^)+(0.0460P)^2^] where P=(Fo^2^+2Fc^2^)/3'
_refine_ls_weighting_scheme calc
_refine_ls_wR_factor_gt 0.0744
_refine_ls_wR_factor_ref 0.0778
_reflns_Friedel_coverage 0.000
_reflns_number_gt 4334
_reflns_number_total 5249
_reflns_threshold_expression 'I > 2\s(I)'
_cod_data_source_file Er.cif
_cod_data_source_block c2cccc
_cod_original_formula_sum 'C17.50 H17.50 Er2 N2 O12'
_cod_database_code 4515276
_shelx_shelxl_version_number 2014/7
_shelx_space_group_comment
;
The symmetry employed for this shelxl refinement is uniquely defined
by the following loop, which should always be used as a source of
symmetry information in preference to the above space-group names.
They are only intended as comments.
;
_olex2_refinement_description
;
1. Fixed Uiso
 At 1.2 times of:
  All C(H) groups
 At 1.5 times of:
  All C(H,H,H) groups, All O(H,H) groups
2. Restrained distances
 N2-C18
 1.55 with sigma of 0.02
 C18-N2
 1.55 with sigma of 0.02
 C17-N2
 1.45 with sigma of 0.02
 N2-C17
 1.45 with sigma of 0.02
3. Uiso/Uaniso restraints and constraints
N2 \\sim C17 \\sim C16 \\sim C18: within 1.7A with sigma of 0.01 and sigma for
terminal atoms of 0.02
Uanis(N2) \\sim Ueq, Uanis(C16) \\sim Ueq: with sigma of 0.005 and sigma for
terminal atoms of 0.01
Uanis(C17) \\sim Ueq, Uanis(N2) \\sim Ueq, Uanis(C18) \\sim Ueq, Uanis(C16)
\\sim Ueq: with sigma of 0.005 and sigma for terminal atoms of 0.01
4.a Rotating group:
 O12(H12A,H12B), O11(H11A,H11B)
4.b Aromatic/amide H refined with riding coordinates:
 C15(H15), C16(H16), C10(H10), C11(H11), C13(H13), C7(H7), C4(H4), C3(H3)
4.c Idealised Me refined as rotating group:
 C18(H18A,H18B,H18C), C17(H17C,H17B,H17A)
;
_olex2_submission_special_instructions 'No special instructions were received'

loop_
_space_group_symop_operation_xyz
'x, y, z'
'-x, y, -z+1/2'
'x+1/2, y+1/2, z'
'-x+1/2, y+1/2, -z+1/2'
'-x, -y, -z'
'x, -y, z-1/2'
'-x+1/2, -y+1/2, -z'
'x+1/2, -y+1/2, z-1/2'

loop_
_atom_site_label
_atom_site_type_symbol
_atom_site_fract_x
_atom_site_fract_y
_atom_site_fract_z
_atom_site_U_iso_or_equiv
_atom_site_adp_type
_atom_site_occupancy
_atom_site_site_symmetry_order
_atom_site_calc_flag
_atom_site_refinement_flags_posn
_atom_site_refinement_flags_adp
_atom_site_refinement_flags_occupancy
Er1 Er 0.03272(2) 0.57712(3) 0.18306(2) 0.01309(8) Uani 1 1 d . . .
Er2 Er 0.07286(2) 0.82786(2) 0.31513(2) 0.01235(8) Uani 1 1 d . . .
O10 O 0.02296(15) 0.7952(4) 0.20337(17) 0.0160(8) Uani 1 1 d . . .
O9 O -0.05011(14) 0.6070(4) 0.20433(16) 0.0139(8) Uani 1 1 d . . .
O7 O 0.0178(2) 0.3675(4) 0.2095(2) 0.0337(11) Uani 1 1 d . . .
O12 O 0.03617(18) 1.0198(4) 0.3438(2) 0.0343(11) Uani 1 1 d . . .
H12A H 0.0615 1.0617 0.3763 0.051 Uiso 1 1 d GR . .
H12B H 0.0099 1.0020 0.3611 0.051 Uiso 1 1 d GR . .
O11 O 0.15051(19) 0.9372(5) 0.3954(2) 0.0364(12) Uani 1 1 d . . .
H11A H 0.1819 0.8969 0.4322 0.055 Uiso 1 1 d GR . .
H11B H 0.1588 1.0334 0.3996 0.055 Uiso 1 1 d GR . .
O8 O 0.0634(3) 0.7041(5) 0.1086(3) 0.0502(15) Uani 1 1 d . . .
C15 C 0.0000 0.3142(9) 0.2500 0.034(2) Uani 1 2 d S T P
H15 H 0.0000 0.2240 0.2500 0.041 Uiso 1 2 calc RS T P
C16 C 0.1068(5) 0.7403(10) 0.1027(5) 0.068(2) Uani 1 1 d . U .
H16 H 0.1396 0.7106 0.1333 0.082 Uiso 1 1 calc R . .
N2 N 0.1109(4) 0.8185(10) 0.0562(5) 0.096(3) Uani 1 1 d D U .
C18 C 0.0578(6) 0.8892(16) 0.0139(7) 0.147(5) Uani 1 1 d D U .
H18A H 0.0393 0.8383 -0.0243 0.221 Uiso 1 1 calc GR . .
H18B H 0.0674 0.9723 0.0008 0.221 Uiso 1 1 calc GR . .
H18C H 0.0335 0.9012 0.0389 0.221 Uiso 1 1 calc GR . .
C17 C 0.1643(6) 0.8638(18) 0.0531(9) 0.156(6) Uani 1 1 d D U .
H17C H 0.1629 0.9561 0.0468 0.233 Uiso 1 1 calc GR . .
H17B H 0.1716 0.8223 0.0172 0.233 Uiso 1 1 calc GR . .
H17A H 0.1932 0.8427 0.0933 0.233 Uiso 1 1 calc GR . .
O5 O 0.08210(18) 0.2515(4) -0.08053(17) 0.0271(10) Uani 1 1 d . . .
N1 N 0.07288(19) 0.4177(5) 0.1194(2) 0.0189(10) Uani 1 1 d . . .
O6 O 0.03629(18) 0.4354(4) -0.08085(17) 0.0291(11) Uani 1 1 d . . .
C9 C 0.1348(2) 0.2392(6) 0.1244(2) 0.0156(11) Uani 1 1 d . . .
C10 C 0.1076(2) 0.3241(6) 0.1526(2) 0.0162(12) Uani 1 1 d . . .
H10 H 0.1137 0.3160 0.1972 0.019 Uiso 1 1 calc R . .
C11 C 0.1229(2) 0.2440(6) 0.0570(2) 0.0185(12) Uani 1 1 d . . .
H11 H 0.1393 0.1861 0.0361 0.022 Uiso 1 1 calc R . .
C13 C 0.0634(2) 0.4233(6) 0.0552(2) 0.0191(12) Uani 1 1 d . . .
H13 H 0.0403 0.4886 0.0314 0.023 Uiso 1 1 calc R . .
C12 C 0.0859(2) 0.3376(6) 0.0217(2) 0.0190(13) Uani 1 1 d . . .
C14 C 0.0670(2) 0.3414(6) -0.0525(3) 0.0204(13) Uani 1 1 d . . .
O2 O 0.34573(16) 0.2275(4) 0.1903(2) 0.0262(10) Uani 1 1 d . . .
O4 O 0.06911(16) 0.0335(5) 0.15544(19) 0.0323(11) Uani 1 1 d . . .
O1 O 0.37251(17) 0.0770(5) 0.2684(2) 0.0385(13) Uani 1 1 d . . .
C7 C 0.2334(2) 0.1731(5) 0.1714(3) 0.0157(11) Uani 1 1 d . . .
H7 H 0.2409 0.2341 0.1439 0.019 Uiso 1 1 calc R . .
C6 C 0.1781(2) 0.1509(5) 0.1674(2) 0.0145(11) Uani 1 1 d . . .
C5 C 0.1669(2) 0.0576(6) 0.2088(3) 0.0185(12) Uani 1 1 d . . .
C8 C 0.1086(2) 0.0255(6) 0.2077(3) 0.0198(12) Uani 1 1 d . . .
C1 C 0.3360(2) 0.1393(6) 0.2252(3) 0.0205(13) Uani 1 1 d . . .
C2 C 0.2773(2) 0.1055(6) 0.2161(3) 0.0234(13) Uani 1 1 d . . .
C4 C 0.2107(2) -0.0105(7) 0.2531(3) 0.0326(17) Uani 1 1 d . . .
H4 H 0.2037 -0.0717 0.2808 0.039 Uiso 1 1 calc R . .
C3 C 0.2656(2) 0.0134(7) 0.2558(3) 0.0351(17) Uani 1 1 d . . .
H3 H 0.2944 -0.0336 0.2848 0.042 Uiso 1 1 calc R . .
O3 O 0.10529(17) -0.0150(4) 0.26138(19) 0.0285(10) Uani 1 1 d . . .

loop_
_atom_site_aniso_label
_atom_site_aniso_U_11
_atom_site_aniso_U_22
_atom_site_aniso_U_33
_atom_site_aniso_U_23
_atom_site_aniso_U_13
_atom_site_aniso_U_12
Er1 0.01151(13) 0.01817(15) 0.00997(12) -0.00083(9) 0.00410(9) 0.00195(10)
Er2 0.01019(13) 0.01558(15) 0.01159(12) 0.00014(9) 0.00406(9) -0.00135(10)
O10 0.0128(19) 0.020(2) 0.0159(18) 0.0036(15) 0.0062(15) 0.0009(16)
O9 0.0067(17) 0.022(2) 0.0118(17) -0.0035(15) 0.0018(14) -0.0015(16)
O7 0.049(3) 0.024(2) 0.039(3) 0.001(2) 0.029(2) 0.004(2)
O12 0.022(2) 0.027(3) 0.060(3) -0.010(2) 0.021(2) -0.003(2)
O11 0.034(3) 0.039(3) 0.030(2) -0.011(2) 0.004(2) -0.011(2)
O8 0.083(4) 0.038(3) 0.055(3) -0.002(2) 0.055(3) -0.006(3)
C15 0.062(7) 0.013(5) 0.040(5) 0.000 0.034(5) 0.000
C16 0.083(4) 0.073(4) 0.065(4) -0.004(3) 0.046(3) -0.009(4)
N2 0.109(4) 0.101(4) 0.096(4) 0.011(3) 0.060(3) -0.014(4)
C18 0.149(9) 0.156(9) 0.139(8) 0.032(7) 0.053(7) -0.012(7)
C17 0.155(9) 0.155(9) 0.170(9) -0.010(7) 0.072(7) -0.025(7)
O5 0.036(2) 0.033(3) 0.0099(18) -0.0022(17) 0.0044(17) 0.014(2)
N1 0.020(3) 0.024(3) 0.012(2) 0.0003(19) 0.0045(19) 0.006(2)
O6 0.029(2) 0.042(3) 0.0101(18) 0.0000(18) -0.0012(17) 0.020(2)
C9 0.010(3) 0.019(3) 0.015(2) 0.006(2) 0.001(2) 0.000(2)
C10 0.014(3) 0.024(3) 0.012(2) 0.002(2) 0.005(2) 0.004(2)
C11 0.023(3) 0.022(3) 0.013(2) -0.002(2) 0.009(2) 0.006(3)
C13 0.015(3) 0.026(3) 0.012(2) 0.000(2) -0.001(2) 0.007(3)
C12 0.020(3) 0.029(4) 0.009(2) 0.000(2) 0.006(2) 0.007(3)
C14 0.018(3) 0.030(4) 0.012(3) -0.004(2) 0.005(2) -0.001(3)
O2 0.014(2) 0.026(2) 0.040(2) 0.010(2) 0.0102(18) 0.0001(19)
O4 0.014(2) 0.053(3) 0.026(2) 0.011(2) 0.0017(18) -0.007(2)
O1 0.012(2) 0.067(4) 0.033(2) 0.026(2) 0.0034(18) 0.001(2)
C7 0.012(3) 0.017(3) 0.019(3) 0.002(2) 0.006(2) 0.002(2)
C6 0.015(3) 0.015(3) 0.013(2) 0.002(2) 0.005(2) 0.004(2)
C5 0.012(3) 0.024(3) 0.021(3) 0.008(2) 0.007(2) -0.001(2)
C8 0.015(3) 0.017(3) 0.030(3) 0.006(2) 0.012(3) 0.000(2)
C1 0.019(3) 0.028(4) 0.018(3) 0.001(2) 0.011(2) 0.001(3)
C2 0.012(3) 0.028(4) 0.032(3) 0.003(3) 0.009(2) 0.000(3)
C4 0.009(3) 0.040(4) 0.045(4) 0.023(3) 0.004(3) -0.003(3)
C3 0.008(3) 0.051(5) 0.041(4) 0.032(3) 0.002(3) 0.007(3)
O3 0.023(2) 0.037(3) 0.027(2) 0.008(2) 0.0118(18) -0.008(2)

loop_
_atom_type_symbol
_atom_type_description
_atom_type_scat_dispersion_real
_atom_type_scat_dispersion_imag
_atom_type_scat_source
C C 0.0033 0.0016 'International Tables Vol C Tables 4.2.6.8 and 6.1.1.4'
H H 0.0000 0.0000 'International Tables Vol C Tables 4.2.6.8 and 6.1.1.4'
Er Er -0.2586 4.9576 'International Tables Vol C Tables 4.2.6.8 and 6.1.1.4'
N N 0.0061 0.0033 'International Tables Vol C Tables 4.2.6.8 and 6.1.1.4'
O O 0.0106 0.0060 'International Tables Vol C Tables 4.2.6.8 and 6.1.1.4'

loop_
_geom_angle_atom_site_label_1
_geom_angle_atom_site_label_2
_geom_angle_atom_site_label_3
_geom_angle
_geom_angle_site_symmetry_1
_geom_angle_site_symmetry_3
Er2 Er1 Er1 59.591(9) . 2
Er2 Er1 Er1 59.249(8) 2 2
Er2 Er1 Er2 61.874(10) . 2
O10 Er1 Er1 75.66(9) . 2
O10 Er1 Er2 37.22(9) . .
O10 Er1 Er2 37.45(9) . 2
O10 Er1 O9 70.85(13) . .
O10 Er1 O9 70.77(13) . 2
O10 Er1 O8 71.38(15) . .
O10 Er1 N1 143.97(14) . .
O10 Er1 O6 97.97(14) . 5_565
O9 Er1 Er1 35.55(8) 2 2
O9 Er1 Er1 35.78(8) . 2
O9 Er1 Er2 77.96(9) . .
O9 Er1 Er2 37.05(9) . 2
O9 Er1 Er2 37.41(9) 2 .
O9 Er1 Er2 77.54(9) 2 2
O9 Er1 O9 69.22(13) . 2
O9 Er1 O8 125.67(17) . .
O9 Er1 O8 129.44(16) 2 .
O9 Er1 N1 137.99(14) . .
O9 Er1 N1 132.15(13) 2 .
O7 Er1 Er1 69.97(11) . 2
O7 Er1 Er2 117.67(12) . 2
O7 Er1 Er2 118.98(11) . .
O7 Er1 O10 145.61(14) . .
O7 Er1 O9 80.63(15) . .
O7 Er1 O9 81.57(14) . 2
O7 Er1 O8 142.88(16) . .
O7 Er1 N1 70.34(15) . .
O7 Er1 O6 92.82(17) . 5_565
O8 Er1 Er1 146.93(12) . 2
O8 Er1 Er2 91.78(13) . 2
O8 Er1 Er2 94.04(12) . .
O8 Er1 N1 73.01(16) . .
N1 Er1 Er1 140.05(11) . 2
N1 Er1 Er2 149.94(10) . 2
N1 Er1 Er2 142.82(10) . .
O6 Er1 Er1 109.77(11) 5_565 2
O6 Er1 Er2 133.89(10) 5_565 .
O6 Er1 Er2 74.28(10) 5_565 2
O6 Er1 O9 144.54(14) 5_565 2
O6 Er1 O9 75.32(13) 5_565 .
O6 Er1 O8 72.88(18) 5_565 .
O6 Er1 N1 76.47(14) 5_565 .
O1 Er1 Er1 108.55(11) 4 2
O1 Er1 Er2 130.51(12) 4 2
O1 Er1 Er2 70.93(11) 4 .
O1 Er1 O10 94.48(15) 4 .
O1 Er1 O9 73.86(14) 4 2
O1 Er1 O9 142.96(13) 4 .
O1 Er1 O7 97.08(19) 4 .
O1 Er1 O8 77.0(2) 4 .
O1 Er1 N1 72.21(15) 4 .
O1 Er1 O6 141.53(15) 4 5_565
Er1 Er2 Er1 61.161(10) . 2
Er1 Er2 Er2 58.895(9) 2 2
Er1 Er2 Er2 59.231(8) . 2
O10 Er2 Er1 76.61(9) . 2
O10 Er2 Er1 76.70(9) 2 .
O10 Er2 Er1 36.62(9) . .
O10 Er2 Er1 36.49(9) 2 2
O10 Er2 Er2 35.31(9) 2 2
O10 Er2 Er2 35.65(9) . 2
O10 Er2 O10 68.47(15) . 2
O10 Er2 O12 105.35(15) . .
O10 Er2 O11 146.37(14) . .
O10 Er2 O11 137.40(14) 2 .
O10 Er2 O2 93.96(13) . 4
O9 Er2 Er1 36.77(9) 2 2
O9 Er2 Er1 37.38(8) 2 .
O9 Er2 Er2 75.40(8) 2 2
O9 Er2 O10 70.17(12) 2 .
O9 Er2 O10 69.68(13) 2 2
O9 Er2 O12 139.61(14) 2 .
O9 Er2 O11 132.06(14) 2 .
O9 Er2 O2 74.75(13) 2 4
O12 Er2 Er1 138.61(11) . .
O12 Er2 Er1 102.88(11) . 2
O12 Er2 Er2 79.63(11) . 2
O12 Er2 O10 71.54(14) . 2
O12 Er2 O11 74.05(16) . .
O12 Er2 O2 144.56(15) . 4
O11 Er2 Er1 136.90(11) . 2
O11 Er2 Er1 144.73(11) . .
O11 Er2 Er2 151.87(12) . 2
O5 Er2 Er1 114.28(11) 6_566 .
O5 Er2 Er1 65.68(10) 6_566 2
O5 Er2 Er2 117.86(10) 6_566 2
O5 Er2 O10 142.05(14) 6_566 .
O5 Er2 O10 82.92(14) 6_566 2
O5 Er2 O9 76.92(13) 6_566 2
O5 Er2 O12 87.62(16) 6_566 .
O5 Er2 O11 71.23(15) 6_566 .
O5 Er2 O2 95.17(15) 6_566 4
O2 Er2 Er1 110.45(11) 4 2
O2 Er2 Er1 71.30(10) 4 .
O2 Er2 Er2 128.09(10) 4 2
O2 Er2 O10 143.89(14) 4 2
O2 Er2 O11 73.51(15) 4 .
O3 Er2 Er1 98.71(11) 1_565 .
O3 Er2 Er1 150.74(10) 1_565 2
O3 Er2 Er2 93.09(10) 1_565 2
O3 Er2 O10 75.12(14) 1_565 .
O3 Er2 O10 122.78(14) 1_565 2
O3 Er2 O9 134.28(14) 1_565 2
O3 Er2 O12 77.72(16) 1_565 .
O3 Er2 O11 71.93(15) 1_565 .
O3 Er2 O5 142.82(14) 1_565 6_566
O3 Er2 O2 79.01(15) 1_565 4
Er1 O10 Er2 106.06(14) . 2
Er1 O10 Er2 106.16(14) . .
Er2 O10 Er2 109.05(14) . 2
Er1 O9 Er1 108.67(13) . 2
Er1 O9 Er2 106.18(14) . 2
Er1 O9 Er2 105.21(14) 2 2
C15 O7 Er1 136.2(5) . .
C16 O8 Er1 138.7(7) . .
O7 C15 O7 127.6(9) 2 .
O8 C16 N2 125.1(11) . .
C16 N2 C18 117.5(10) . .
C16 N2 C17 122.8(12) . .
C17 N2 C18 118.1(12) . .
C14 O5 Er2 142.0(4) . 6_565
C10 N1 Er1 118.8(3) . .
C13 N1 Er1 124.7(4) . .
C13 N1 C10 116.5(5) . .
C14 O6 Er1 124.5(4) . 5_565
C10 C9 C11 118.5(5) . .
C10 C9 C6 119.3(5) . .
C11 C9 C6 122.1(5) . .
N1 C10 C9 123.9(5) . .
C12 C11 C9 118.2(5) . .
N1 C13 C12 124.0(5) . .
C11 C12 C14 121.2(5) . .
C13 C12 C11 118.7(5) . .
C13 C12 C14 119.9(5) . .
O5 C14 O6 125.4(5) . .
O5 C14 C12 117.4(5) . .
O6 C14 C12 117.2(5) . .
C1 O2 Er2 134.4(4) . 4_545
C1 O1 Er1 138.4(4) . 4_545
C2 C7 C6 121.3(5) . .
C7 C6 C9 117.4(5) . .
C7 C6 C5 119.2(5) . .
C5 C6 C9 123.0(5) . .
C6 C5 C8 123.2(5) . .
C4 C5 C6 119.5(5) . .
C4 C5 C8 117.3(5) . .
O4 C8 C5 119.5(5) . .
O4 C8 O3 125.2(5) . .
O3 C8 C5 115.2(5) . .
O2 C1 C2 118.8(5) . .
O1 C1 O2 124.8(5) . .
O1 C1 C2 116.3(5) . .
C7 C2 C1 121.0(5) . .
C3 C2 C7 118.8(5) . .
C3 C2 C1 119.9(5) . .
C5 C4 C3 120.1(6) . .
C2 C3 C4 121.2(5) . .
C8 O3 Er2 147.4(4) . 1_545

loop_
_geom_bond_atom_site_label_1
_geom_bond_atom_site_label_2
_geom_bond_distance
_geom_bond_site_symmetry_2
Er1 Er1 3.8076(6) 2
Er1 Er2 3.7355(5) .
Er1 Er2 3.7487(5) 2
Er1 O10 2.320(4) .
Er1 O9 2.350(3) 2
Er1 O9 2.337(3) .
Er1 O7 2.300(5) .
Er1 O8 2.406(5) .
Er1 N1 2.572(5) .
Er1 O6 2.327(4) 5_565
Er1 O1 2.297(4) 4
Er2 Er1 3.7487(5) 2
Er2 Er2 3.8476(6) 2
Er2 O10 2.353(4) .
Er2 O10 2.372(4) 2
Er2 O9 2.352(4) 2
Er2 O12 2.360(4) .
Er2 O11 2.434(4) .
Er2 O5 2.342(4) 6_566
Er2 O2 2.364(4) 4
Er2 O3 2.306(4) 1_565
O10 Er2 2.372(4) 2
O9 Er1 2.350(3) 2
O9 Er2 2.352(4) 2
O7 C15 1.244(6) .
O8 C16 1.218(11) .
C15 O7 1.244(6) 2
C16 N2 1.323(12) .
N2 C18 1.543(11) .
N2 C17 1.466(11) .
O5 Er2 2.342(4) 6_565
O5 C14 1.238(7) .
N1 C10 1.345(7) .
N1 C13 1.331(6) .
O6 Er1 2.327(4) 5_565
O6 C14 1.268(7) .
C9 C10 1.381(8) .
C9 C11 1.391(7) .
C9 C6 1.493(7) .
C11 C12 1.387(8) .
C13 C12 1.386(8) .
C12 C14 1.517(7) .
O2 Er2 2.364(4) 4_545
O2 C1 1.261(7) .
O4 C8 1.241(7) .
O1 Er1 2.297(4) 4_545
O1 C1 1.254(7) .
C7 C6 1.408(7) .
C7 C2 1.398(8) .
C6 C5 1.409(7) .
C5 C8 1.521(7) .
C5 C4 1.397(8) .
C8 O3 1.266(6) .
C1 C2 1.491(8) .
C2 C3 1.379(8) .
C4 C3 1.407(8) .
O3 Er2 2.306(4) 1_545

loop_
_smtbx_masks_void_nr
_smtbx_masks_void_average_x
_smtbx_masks_void_average_y
_smtbx_masks_void_average_z
_smtbx_masks_void_volume
_smtbx_masks_void_count_electrons
1 0.250 -0.790 0.500 355.6 180.1
2 0.250 0.049 1.000 355.6 180.1
3 0.750 -0.451 1.000 355.6 180.1
4 0.750 -0.290 0.500 355.6 180.1
